data_4325082
loop_
_publ_author_name
'Oottil Mayasree'
'Cheriyedath Raj Sankar'
'Abdeljalil Assoud'
'Holger Kleinke'

_publ_section_title
;
 New Barium Copper Chalcogenides Synthesized Using Two Different Chalcogen
 Atoms: Ba2Cu6-xSTe4 and Ba2Cu6-xSeyTe5-y
;
_journal_name_full 'Inorganic Chemistry'
_journal_page_first 4580
_journal_page_last 4585
_journal_paper_doi 10.1021/ic2002628
_journal_volume 50
_journal_year 2011
_chemical_formula_sum 'Ba2 Cu5.83 Se0.48 Te4.52'
_chemical_formula_weight 1259.77
_chemical_name_systematic
; 
 ? 
;
_space_group_IT_number 55
_symmetry_cell_setting orthorhombic
_symmetry_space_group_name_Hall '-P 2 2ab'
_symmetry_space_group_name_H-M 'P b a m'
_atom_sites_solution_hydrogens none
_atom_sites_solution_primary direct
_atom_sites_solution_secondary difmap
_audit_creation_method SHELXL-97
_cell_angle_alpha 90.00
_cell_angle_beta 90.00
_cell_angle_gamma 90.00
_cell_formula_units_Z 2
_cell_length_a 9.7728(9)
_cell_length_b 14.3722(13)
_cell_length_c 4.4125(4)
_cell_measurement_temperature 296(2)
_cell_volume 619.76(10)
_computing_structure_refinement 'SHELXL-97 (Sheldrick, 1997)'
_computing_structure_solution 'SHELXS-97 (Sheldrick, 1990)'
_diffrn_ambient_temperature 296(2)
_diffrn_measured_fraction_theta_full 0.998
_diffrn_measured_fraction_theta_max 0.998
_diffrn_radiation_monochromator graphite
_diffrn_radiation_source 'fine-focus sealed tube'
_diffrn_radiation_type MoK\a
_diffrn_radiation_wavelength 0.71073
_diffrn_reflns_av_R_equivalents 0.1548
_diffrn_reflns_av_sigmaI/netI 0.0636
_diffrn_reflns_limit_h_max 13
_diffrn_reflns_limit_h_min -13
_diffrn_reflns_limit_k_max 20
_diffrn_reflns_limit_k_min -20
_diffrn_reflns_limit_l_max 6
_diffrn_reflns_limit_l_min -6
_diffrn_reflns_number 9068
_diffrn_reflns_theta_full 29.99
_diffrn_reflns_theta_max 29.99
_diffrn_reflns_theta_min 3.52
_exptl_absorpt_coefficient_mu 27.828
_exptl_absorpt_correction_T_max 0.6060
_exptl_absorpt_correction_T_min 0.1673
_exptl_absorpt_correction_type empirical
_exptl_absorpt_process_details APEX2
_exptl_crystal_colour black
_exptl_crystal_density_diffrn 6.751
_exptl_crystal_description block
_exptl_crystal_F_000 1065
_exptl_crystal_size_max 0.10
_exptl_crystal_size_mid 0.06
_exptl_crystal_size_min 0.02
_refine_diff_density_max 2.564
_refine_diff_density_min -2.291
_refine_diff_density_rms 0.469
_refine_ls_extinction_coef 0.0017(3)
_refine_ls_extinction_expression Fc^*^=kFc[1+0.001xFc^2^\l^3^/sin(2\q)]^-1/4^
_refine_ls_extinction_method SHELXL
_refine_ls_goodness_of_fit_ref 1.018
_refine_ls_hydrogen_treatment none
_refine_ls_matrix_type full
_refine_ls_number_parameters 46
_refine_ls_number_reflns 1011
_refine_ls_number_restraints 0
_refine_ls_restrained_S_all 1.018
_refine_ls_R_factor_all 0.0354
_refine_ls_R_factor_gt 0.0323
_refine_ls_shift/su_max 0.000
_refine_ls_shift/su_mean 0.000
_refine_ls_structure_factor_coef Fsqd
_refine_ls_weighting_details 'calc w=1/[\s^2^(Fo^2^)+(0.0395P)^2^+0.0000P] where P=(Fo^2^+2Fc^2^)/3'
_refine_ls_weighting_scheme calc
_refine_ls_wR_factor_gt 0.0769
_refine_ls_wR_factor_ref 0.0785
_reflns_number_gt 916
_reflns_number_total 1011
_reflns_threshold_expression >2sigma(I)
_cod_data_source_file ic2002628_si_005.cif
_cod_data_source_block ba2cu58se05te45
_cod_database_code 4325082

loop_
_symmetry_equiv_pos_as_xyz
'x, y, z'
'-x, -y, z'
'-x+1/2, y+1/2, -z'
'x+1/2, -y+1/2, -z'
'-x, -y, -z'
'x, y, -z'
'x-1/2, -y-1/2, z'
'-x-1/2, y-1/2, z'

loop_
_atom_site_label
_atom_site_type_symbol
_atom_site_fract_x
_atom_site_fract_y
_atom_site_fract_z
_atom_site_U_iso_or_equiv
_atom_site_adp_type
_atom_site_occupancy
_atom_site_symmetry_multiplicity
_atom_site_calc_flag
_atom_site_refinement_flags
Ba1 Ba 0.02542(4) 0.17086(4) 0.5000 0.01775(17) Uani 1 2 d S
Cu1 Cu 0.38642(11) 0.09297(8) 0.5000 0.0234(4) Uani 0.980(5) 2 d SP
Cu2 Cu 0.02660(10) 0.40729(9) 0.0000 0.0231(4) Uani 0.936(5) 2 d SP
Cu3 Cu 0.26251(10) 0.01557(8) 0.0000 0.0233(4) Uani 0.997(5) 2 d SP
Se1 Se 0.0000 0.0000 0.0000 0.0144(3) Uani 0.479(11) 4 d SP
Te1 Te 0.17385(5) 0.41047(4) 0.5000 0.01368(16) Uani 1 2 d S
Te2 Te 0.31036(5) 0.19799(3) 0.0000 0.01349(16) Uani 1 2 d S
TX1 Te 0.0000 0.0000 0.0000 0.0144(3) Uani 0.521(11) 4 d SP

loop_
_atom_site_aniso_label
_atom_site_aniso_U_11
_atom_site_aniso_U_22
_atom_site_aniso_U_33
_atom_site_aniso_U_23
_atom_site_aniso_U_13
_atom_site_aniso_U_12
Ba1 0.0147(2) 0.0227(3) 0.0159(3) 0.000 0.000 0.00180(16)
Cu1 0.0236(6) 0.0248(6) 0.0220(6) 0.000 0.000 -0.0032(4)
Cu2 0.0173(6) 0.0322(7) 0.0198(6) 0.000 0.000 -0.0078(4)
Cu3 0.0189(5) 0.0218(6) 0.0293(6) 0.000 0.000 0.0027(4)
Se1 0.0112(4) 0.0157(5) 0.0164(5) 0.000 0.000 -0.0012(3)
Te1 0.0109(2) 0.0162(3) 0.0139(2) 0.000 0.000 0.00024(16)
Te2 0.0115(2) 0.0148(3) 0.0142(3) 0.000 0.000 -0.00025(16)
TX1 0.0112(4) 0.0157(5) 0.0164(5) 0.000 0.000 -0.0012(3)

loop_
_atom_type_symbol
_atom_type_description
_atom_type_scat_dispersion_real
_atom_type_scat_dispersion_imag
_atom_type_scat_source
Cu Cu 0.3201 1.2651 'International Tables Vol C Tables 4.2.6.8 and 6.1.1.4'
Se Se -0.0929 2.2259 'International Tables Vol C Tables 4.2.6.8 and 6.1.1.4'
Te Te -0.5308 1.6751 'International Tables Vol C Tables 4.2.6.8 and 6.1.1.4'
Ba Ba -0.3244 2.2819 'International Tables Vol C Tables 4.2.6.8 and 6.1.1.4'

loop_
_geom_angle_atom_site_label_1
_geom_angle_atom_site_label_2
_geom_angle_atom_site_label_3
_geom_angle
_geom_angle_site_symmetry_1
_geom_angle_site_symmetry_3
Se1 Ba1 TX1 83.585(14) . 1_556
Se1 Ba1 Se1 83.585(14) . 1_556
TX1 Ba1 Se1 0.0 1_556 1_556
Se1 Ba1 Te2 123.421(16) . 1_556
TX1 Ba1 Te2 74.218(10) 1_556 1_556
Se1 Ba1 Te2 74.218(10) 1_556 1_556
Se1 Ba1 Te2 74.218(10) . .
TX1 Ba1 Te2 123.421(16) 1_556 .
Se1 Ba1 Te2 123.421(16) 1_556 .
Te2 Ba1 Te2 76.237(14) 1_556 .
Se1 Ba1 Te2 86.321(10) . 7_565
TX1 Ba1 Te2 139.162(16) 1_556 7_565
Se1 Ba1 Te2 139.162(16) 1_556 7_565
Te2 Ba1 Te2 141.237(16) 1_556 7_565
Te2 Ba1 Te2 91.119(9) . 7_565
Se1 Ba1 Te2 139.162(16) . 7_566
TX1 Ba1 Te2 86.321(10) 1_556 7_566
Se1 Ba1 Te2 86.321(10) 1_556 7_566
Te2 Ba1 Te2 91.119(9) 1_556 7_566
Te2 Ba1 Te2 141.237(16) . 7_566
Te2 Ba1 Te2 76.015(14) 7_565 7_566
Se1 Ba1 Te1 71.943(11) . 7_565
TX1 Ba1 Te1 71.943(11) 1_556 7_565
Se1 Ba1 Te1 71.943(11) 1_556 7_565
Te2 Ba1 Te1 140.602(9) 1_556 7_565
Te2 Ba1 Te1 140.602(9) . 7_565
Te2 Ba1 Te1 67.300(13) 7_565 7_565
Te2 Ba1 Te1 67.300(13) 7_566 7_565
Se1 Ba1 Cu1 131.360(12) . 7_565
TX1 Ba1 Cu1 131.360(12) 1_556 7_565
Se1 Ba1 Cu1 131.360(12) 1_556 7_565
Te2 Ba1 Cu1 100.848(19) 1_556 7_565
Te2 Ba1 Cu1 100.848(19) . 7_565
Te2 Ba1 Cu1 45.061(12) 7_565 7_565
Te2 Ba1 Cu1 45.061(12) 7_566 7_565
Te1 Ba1 Cu1 86.98(2) 7_565 7_565
Se1 Ba1 Cu1 81.209(16) . .
TX1 Ba1 Cu1 81.209(16) 1_556 .
Se1 Ba1 Cu1 81.209(16) 1_556 .
Te2 Ba1 Cu1 44.795(12) 1_556 .
Te2 Ba1 Cu1 44.795(12) . .
Te2 Ba1 Cu1 135.909(13) 7_565 .
Te2 Ba1 Cu1 135.909(13) 7_566 .
Te1 Ba1 Cu1 143.61(3) 7_565 .
Cu1 Ba1 Cu1 129.42(3) 7_565 .
Se1 Ba1 Te1 135.458(8) . .
TX1 Ba1 Te1 135.458(8) 1_556 .
Se1 Ba1 Te1 135.458(8) 1_556 .
Te2 Ba1 Te1 66.234(12) 1_556 .
Te2 Ba1 Te1 66.234(12) . .
Te2 Ba1 Te1 75.102(14) 7_565 .
Te2 Ba1 Te1 75.102(14) 7_566 .
Te1 Ba1 Te1 131.630(16) 7_565 .
Cu1 Ba1 Te1 44.65(2) 7_565 .
Cu1 Ba1 Te1 84.76(2) . .
Cu2 Cu1 Cu2 116.32(6) 7_666 7_665
Cu2 Cu1 Te1 96.56(4) 7_666 3_546
Cu2 Cu1 Te1 96.56(4) 7_665 3_546
Cu2 Cu1 Cu3 155.89(6) 7_666 .
Cu2 Cu1 Cu3 63.28(3) 7_665 .
Te1 Cu1 Cu3 60.60(3) 3_546 .
Cu2 Cu1 Cu3 63.28(3) 7_666 1_556
Cu2 Cu1 Cu3 155.89(6) 7_665 1_556
Te1 Cu1 Cu3 60.60(3) 3_546 1_556
Cu3 Cu1 Cu3 106.61(5) . 1_556
Cu2 Cu1 Te2 57.76(3) 7_666 1_556
Cu2 Cu1 Te2 144.85(5) 7_665 1_556
Te1 Cu1 Te2 118.17(3) 3_546 1_556
Cu3 Cu1 Te2 137.70(5) . 1_556
Cu3 Cu1 Te2 57.62(3) 1_556 1_556
Cu2 Cu1 Te2 144.85(5) 7_666 .
Cu2 Cu1 Te2 57.76(3) 7_665 .
Te1 Cu1 Te2 118.17(3) 3_546 .
Cu3 Cu1 Te2 57.62(3) . .
Cu3 Cu1 Te2 137.70(5) 1_556 .
Te2 Cu1 Te2 105.34(4) 1_556 .
Cu2 Cu1 Te1 58.17(3) 7_666 7_665
Cu2 Cu1 Te1 58.17(3) 7_665 7_665
Te1 Cu1 Te1 101.65(4) 3_546 7_665
Cu3 Cu1 Te1 115.65(3) . 7_665
Cu3 Cu1 Te1 115.65(3) 1_556 7_665
Te2 Cu1 Te1 106.11(3) 1_556 7_665
Te2 Cu1 Te1 106.11(3) . 7_665
Cu2 Cu1 Ba1 78.77(4) 7_666 7_665
Cu2 Cu1 Ba1 78.77(4) 7_665 7_665
Te1 Cu1 Ba1 170.85(4) 3_546 7_665
Cu3 Cu1 Ba1 122.60(3) . 7_665
Cu3 Cu1 Ba1 122.60(3) 1_556 7_665
Te2 Cu1 Ba1 66.07(2) 1_556 7_665
Te2 Cu1 Ba1 66.07(2) . 7_665
Te1 Cu1 Ba1 69.20(3) 7_665 7_665
Cu2 Cu1 Ba1 120.21(3) 7_666 .
Cu2 Cu1 Ba1 120.21(3) 7_665 .
Te1 Cu1 Ba1 94.95(3) 3_546 .
Cu3 Cu1 Ba1 72.71(3) . .
Cu3 Cu1 Ba1 72.71(3) 1_556 .
Te2 Cu1 Ba1 65.17(2) 1_556 .
Te2 Cu1 Ba1 65.17(2) . .
Te1 Cu1 Ba1 163.40(4) 7_665 .
Ba1 Cu1 Ba1 94.21(3) 7_665 .
Cu3 Cu2 Cu1 114.95(4) 3 7_564
Cu3 Cu2 Cu1 114.95(4) 3 7_565
Cu1 Cu2 Cu1 116.32(6) 7_564 7_565
Cu3 Cu2 Te2 178.55(6) 3 7_565
Cu1 Cu2 Te2 64.55(3) 7_564 7_565
Cu1 Cu2 Te2 64.55(3) 7_565 7_565
Cu3 Cu2 Te1 63.49(2) 3 .
Cu1 Cu2 Te1 178.43(5) 7_564 .
Cu1 Cu2 Te1 64.96(2) 7_565 .
Te2 Cu2 Te1 117.01(3) 7_565 .
Cu3 Cu2 Te1 63.49(2) 3 1_554
Cu1 Cu2 Te1 64.96(2) 7_564 1_554
Cu1 Cu2 Te1 178.43(5) 7_565 1_554
Te2 Cu2 Te1 117.01(3) 7_565 1_554
Te1 Cu2 Te1 113.75(4) . 1_554
Cu3 Cu2 Cu2 63.98(5) 3 5_565
Cu1 Cu2 Cu2 84.28(4) 7_564 5_565
Cu1 Cu2 Cu2 84.28(4) 7_565 5_565
Te2 Cu2 Cu2 114.56(6) 7_565 5_565
Te1 Cu2 Cu2 95.02(4) . 5_565
Te1 Cu2 Cu2 95.02(4) 1_554 5_565
Cu3 Cu2 Cu3 119.70(5) 3 7_565
Cu1 Cu2 Cu3 61.04(3) 7_564 7_565
Cu1 Cu2 Cu3 61.04(3) 7_565 7_565
Te2 Cu2 Cu3 58.85(3) 7_565 7_565
Te1 Cu2 Cu3 119.67(3) . 7_565
Te1 Cu2 Cu3 119.67(3) 1_554 7_565
Cu2 Cu2 Cu3 55.71(5) 5_565 7_565
Se1 Cu3 Cu2 137.96(6) . 3_545
Se1 Cu3 Te2 105.10(4) . .
Cu2 Cu3 Te2 116.94(5) 3_545 .
Se1 Cu3 Te1 100.25(3) . 3_545
Cu2 Cu3 Te1 59.18(2) 3_545 3_545
Te2 Cu3 Te1 120.13(3) . 3_545
Se1 Cu3 Te1 100.25(3) . 3_546
Cu2 Cu3 Te1 59.18(2) 3_545 3_546
Te2 Cu3 Te1 120.13(3) . 3_546
Te1 Cu3 Te1 106.96(4) 3_545 3_546
Se1 Cu3 Cu1 118.27(3) . .
Cu2 Cu3 Cu1 83.82(4) 3_545 .
Te2 Cu3 Cu1 61.62(3) . .
Te1 Cu3 Cu1 140.10(5) 3_545 .
Te1 Cu3 Cu1 58.56(3) 3_546 .
Se1 Cu3 Cu1 118.27(3) . 1_554
Cu2 Cu3 Cu1 83.82(4) 3_545 1_554
Te2 Cu3 Cu1 61.62(3) . 1_554
Te1 Cu3 Cu1 58.56(3) 3_545 1_554
Te1 Cu3 Cu1 140.10(5) 3_546 1_554
Cu1 Cu3 Cu1 106.61(5) . 1_554
Se1 Cu3 Cu2 161.74(6) . 7_665
Cu2 Cu3 Cu2 60.30(5) 3_545 7_665
Te2 Cu3 Cu2 56.64(3) . 7_665
Te1 Cu3 Cu2 90.52(3) 3_545 7_665
Te1 Cu3 Cu2 90.52(3) 3_546 7_665
Cu1 Cu3 Cu2 55.67(3) . 7_665
Cu1 Cu3 Cu2 55.67(3) 1_554 7_665
Se1 Cu3 Ba1 57.181(18) . 1_554
Cu2 Cu3 Ba1 144.962(13) 3_545 1_554
Te2 Cu3 Ba1 62.68(2) . 1_554
Te1 Cu3 Ba1 89.705(15) 3_545 1_554
Te1 Cu3 Ba1 154.68(3) 3_546 1_554
Cu1 Cu3 Ba1 118.92(4) . 1_554
Cu1 Cu3 Ba1 64.95(3) 1_554 1_554
Cu2 Cu3 Ba1 108.66(4) 7_665 1_554
Se1 Cu3 Ba1 57.181(18) . .
Cu2 Cu3 Ba1 144.962(13) 3_545 .
Te2 Cu3 Ba1 62.68(2) . .
Te1 Cu3 Ba1 154.68(3) 3_545 .
Te1 Cu3 Ba1 89.705(15) 3_546 .
Cu1 Cu3 Ba1 64.95(3) . .
Cu1 Cu3 Ba1 118.92(4) 1_554 .
Cu2 Cu3 Ba1 108.66(4) 7_665 .
Ba1 Cu3 Ba1 68.88(2) 1_554 .
Cu3 Se1 Cu3 180.00(5) . 5
Cu3 Se1 Ba1 82.00(2) . .
Cu3 Se1 Ba1 98.00(2) 5 .
Cu3 Se1 Ba1 98.00(2) . 5
Cu3 Se1 Ba1 82.00(2) 5 5
Ba1 Se1 Ba1 180.000(19) . 5
Cu3 Se1 Ba1 82.00(2) . 1_554
Cu3 Se1 Ba1 98.00(2) 5 1_554
Ba1 Se1 Ba1 83.585(14) . 1_554
Ba1 Se1 Ba1 96.415(14) 5 1_554
Cu3 Se1 Ba1 98.00(2) . 5_556
Cu3 Se1 Ba1 82.00(2) 5 5_556
Ba1 Se1 Ba1 96.415(14) . 5_556
Ba1 Se1 Ba1 83.585(14) 5 5_556
Ba1 Se1 Ba1 180.000(12) 1_554 5_556
Cu2 Te1 Cu2 113.75(4) . 1_556
Cu2 Te1 Cu1 84.10(3) . 3_556
Cu2 Te1 Cu1 84.10(3) 1_556 3_556
Cu2 Te1 Cu3 143.74(4) . 3_556
Cu2 Te1 Cu3 57.33(3) 1_556 3_556
Cu1 Te1 Cu3 60.84(3) 3_556 3_556
Cu2 Te1 Cu3 57.33(3) . 3
Cu2 Te1 Cu3 143.74(4) 1_556 3
Cu1 Te1 Cu3 60.84(3) 3_556 3
Cu3 Te1 Cu3 106.96(4) 3_556 3
Cu2 Te1 Cu1 56.88(2) . 7_565
Cu2 Te1 Cu1 56.88(2) 1_556 7_565
Cu1 Te1 Cu1 78.35(4) 3_556 7_565
Cu3 Te1 Cu1 103.66(3) 3_556 7_565
Cu3 Te1 Cu1 103.66(3) 3 7_565
Cu2 Te1 Ba1 120.77(2) . 7_665
Cu2 Te1 Ba1 120.77(2) 1_556 7_665
Cu1 Te1 Ba1 121.45(3) 3_556 7_665
Cu3 Te1 Ba1 87.86(2) 3_556 7_665
Cu3 Te1 Ba1 87.86(2) 3 7_665
Cu1 Te1 Ba1 160.20(3) 7_565 7_665
Cu2 Te1 Ba1 76.82(3) . .
Cu2 Te1 Ba1 76.82(3) 1_556 .
Cu1 Te1 Ba1 144.50(3) 3_556 .
Cu3 Te1 Ba1 126.52(2) 3_556 .
Cu3 Te1 Ba1 126.52(2) 3 .
Cu1 Te1 Ba1 66.15(3) 7_565 .
Ba1 Te1 Ba1 94.053(14) 7_665 .
Cu2 Te2 Cu3 64.51(4) 7_665 .
Cu2 Te2 Cu1 57.69(2) 7_665 1_554
Cu3 Te2 Cu1 60.76(2) . 1_554
Cu2 Te2 Cu1 57.69(2) 7_665 .
Cu3 Te2 Cu1 60.76(2) . .
Cu1 Te2 Cu1 105.34(4) 1_554 .
Cu2 Te2 Ba1 124.75(2) 7_665 1_554
Cu3 Te2 Ba1 75.86(2) . 1_554
Cu1 Te2 Ba1 70.03(2) 1_554 1_554
Cu1 Te2 Ba1 129.81(3) . 1_554
Cu2 Te2 Ba1 124.75(2) 7_665 .
Cu3 Te2 Ba1 75.86(2) . .
Cu1 Te2 Ba1 129.81(3) 1_554 .
Cu1 Te2 Ba1 70.03(2) . .
Ba1 Te2 Ba1 76.237(14) 1_554 .
Cu2 Te2 Ba1 80.17(3) 7_665 7_665
Cu3 Te2 Ba1 128.382(19) . 7_665
Cu1 Te2 Ba1 128.22(3) 1_554 7_665
Cu1 Te2 Ba1 68.86(2) . 7_665
Ba1 Te2 Ba1 153.449(17) 1_554 7_665
Ba1 Te2 Ba1 97.719(9) . 7_665
Cu2 Te2 Ba1 80.17(3) 7_665 7_664
Cu3 Te2 Ba1 128.382(19) . 7_664
Cu1 Te2 Ba1 68.86(2) 1_554 7_664
Cu1 Te2 Ba1 128.22(3) . 7_664
Ba1 Te2 Ba1 97.719(9) 1_554 7_664
Ba1 Te2 Ba1 153.449(17) . 7_664
Ba1 Te2 Ba1 76.015(14) 7_665 7_664

loop_
_geom_bond_atom_site_label_1
_geom_bond_atom_site_label_2
_geom_bond_distance
_geom_bond_site_symmetry_2
Ba1 Se1 3.3105(4) .
Ba1 TX1 3.3105(4) 1_556
Ba1 Se1 3.3105(4) 1_556
Ba1 Te2 3.5741(5) 1_556
Ba1 Te2 3.5741(5) .
Ba1 Te2 3.5829(5) 7_565
Ba1 Te2 3.5829(5) 7_566
Ba1 Te1 3.6293(7) 7_565
Ba1 Cu1 3.6560(12) 7_565
Ba1 Cu1 3.7014(12) .
Ba1 Te1 3.7367(8) .
Cu1 Cu2 2.5970(8) 7_666
Cu1 Cu2 2.5970(8) 7_665
Cu1 Te1 2.6882(13) 3_546
Cu1 Cu3 2.7516(10) .
Cu1 Cu3 2.7516(10) 1_556
Cu1 Te2 2.7746(8) 1_556
Cu1 Te2 2.7746(8) .
Cu1 Te1 2.8094(12) 7_665
Cu1 Ba1 3.6560(12) 7_665
Cu2 Cu3 2.5826(15) 3
Cu2 Cu1 2.5970(8) 7_564
Cu2 Cu1 2.5970(8) 7_565
Cu2 Te2 2.5991(12) 7_565
Cu2 Te1 2.6345(6) .
Cu2 Te1 2.6345(6) 1_554
Cu2 Cu2 2.715(3) 5_565
Cu2 Cu3 2.8090(15) 7_565
Cu3 Se1 2.5752(10) .
Cu3 Cu2 2.5826(15) 3_545
Cu3 Te2 2.6632(13) .
Cu3 Te1 2.7452(7) 3_545
Cu3 Te1 2.7452(7) 3_546
Cu3 Cu1 2.7516(10) 1_554
Cu3 Cu2 2.8090(15) 7_665
Cu3 Ba1 3.9009(10) 1_554
Se1 Cu3 2.5752(10) 5
Se1 Ba1 3.3105(4) 5
Se1 Ba1 3.3105(4) 1_554
Se1 Ba1 3.3105(4) 5_556
Te1 Cu2 2.6345(6) 1_556
Te1 Cu1 2.6882(13) 3_556
Te1 Cu3 2.7452(7) 3_556
Te1 Cu3 2.7452(7) 3
Te1 Cu1 2.8094(12) 7_565
Te1 Ba1 3.6293(7) 7_665
Te2 Cu2 2.5991(12) 7_665
Te2 Cu1 2.7746(8) 1_554
Te2 Ba1 3.5741(5) 1_554
Te2 Ba1 3.5829(5) 7_665
Te2 Ba1 3.5829(5) 7_664
